data_4343396
loop_
_publ_author_name
'Petrov, Alex R.'
'Derheim, Anatoli'
'Oetzel, Jan'
'Leibold, Michael'
'Bruhn, Clemens'
'Scheerer, Stefan'
'O\&swald, Steffen'
'Winter, Rainer F.'
'Siemeling, Ulrich'

_publ_section_title
;
 A Stable Planar-Chiral N-Heterocyclic Carbene with a 1,1'-Ferrocenediyl
 Backbone.
;
_journal_issue 13
_journal_name_full 'Inorganic chemistry'
_journal_page_first 6657
_journal_page_last 6670
_journal_paper_doi 10.1021/acs.inorgchem.5b01064
_journal_volume 54
_journal_year 2015
_chemical_formula_sum 'C23 H33 Fe N3'
_chemical_formula_weight 407.37
_chemical_name_systematic
; 
 ? 
;
_space_group_IT_number 14
_symmetry_cell_setting monoclinic
_symmetry_Int_Tables_number 14
_symmetry_space_group_name_Hall '-P 2ybc'
_symmetry_space_group_name_H-M 'P 1 21/c 1'
_atom_sites_solution_hydrogens geom
_atom_sites_solution_primary direct
_atom_sites_solution_secondary difmap
_audit_creation_method SHELXL-97
_cell_angle_alpha 90.00
_cell_angle_beta 97.799(4)
_cell_angle_gamma 90.00
_cell_formula_units_Z 4
_cell_length_a 16.1859(9)
_cell_length_b 6.2591(4)
_cell_length_c 21.5457(12)
_cell_measurement_reflns_used 16597
_cell_measurement_temperature 173(2)
_cell_measurement_theta_max 25.65
_cell_measurement_theta_min 1.27
_cell_volume 2162.6(2)
_computing_structure_refinement 'SHELXL-97 (Sheldrick, 1997)'
_computing_structure_solution 'SHELXS-97 (Sheldrick, 1990)'
_diffrn_ambient_temperature 173(2)
_diffrn_detector 'image plate (34 cm diameter)'
_diffrn_detector_area_resol_mean 6.67
_diffrn_detector_type STOE
_diffrn_measured_fraction_theta_full 0.999
_diffrn_measured_fraction_theta_max 0.999
_diffrn_measurement_details ' 180 frames, detector distance = 135 mm'
_diffrn_measurement_device '2-circle goniometer'
_diffrn_measurement_device_type 'STOE IPDS 2'
_diffrn_measurement_method 'rotation method'
_diffrn_radiation_collimation '0.5 mm diameter, multiple pinhole'
_diffrn_radiation_monochromator 'plane graphite'
_diffrn_radiation_polarisn_norm 0
_diffrn_radiation_type 'Mo K\a'
_diffrn_radiation_wavelength 0.71073
_diffrn_reflns_av_R_equivalents 0.0877
_diffrn_reflns_av_sigmaI/netI 0.0547
_diffrn_reflns_limit_h_max 19
_diffrn_reflns_limit_h_min -17
_diffrn_reflns_limit_k_max 7
_diffrn_reflns_limit_k_min -7
_diffrn_reflns_limit_l_max 25
_diffrn_reflns_limit_l_min -25
_diffrn_reflns_number 13417
_diffrn_reflns_theta_full 25.00
_diffrn_reflns_theta_max 25.00
_diffrn_reflns_theta_min 1.27
_diffrn_source 'sealed X-ray tube, 12 x 0.4 mm long-fine focus'
_diffrn_source_current 0.000
_diffrn_source_power 0.000
_diffrn_source_voltage 0
_diffrn_standards_decay_% 0
_exptl_absorpt_coefficient_mu 0.709
_exptl_absorpt_correction_T_max 0.9067
_exptl_absorpt_correction_T_min 0.6359
_exptl_absorpt_correction_type integration
_exptl_absorpt_process_details 'X-red ver. 1.58 (Stoe & Cie. 2012)'
_exptl_crystal_colour yellow
_exptl_crystal_density_diffrn 1.251
_exptl_crystal_density_method 'not measured'
_exptl_crystal_description plate
_exptl_crystal_F_000 872
_exptl_crystal_size_max 0.60
_exptl_crystal_size_mid 0.27
_exptl_crystal_size_min 0.17
_refine_diff_density_max 0.339
_refine_diff_density_min -0.590
_refine_diff_density_rms 0.058
_refine_ls_extinction_method none
_refine_ls_goodness_of_fit_ref 1.093
_refine_ls_hydrogen_treatment constr
_refine_ls_matrix_type full
_refine_ls_number_parameters 250
_refine_ls_number_reflns 3821
_refine_ls_number_restraints 0
_refine_ls_restrained_S_all 1.093
_refine_ls_R_factor_all 0.0506
_refine_ls_R_factor_gt 0.0439
_refine_ls_shift/su_max 0.002
_refine_ls_shift/su_mean 0.000
_refine_ls_structure_factor_coef Fsqd
_refine_ls_weighting_details 'calc w=1/[\s^2^(Fo^2^)+(0.0658P)^2^+0.4934P] where P=(Fo^2^+2Fc^2^)/3'
_refine_ls_weighting_scheme calc
_refine_ls_wR_factor_gt 0.1215
_refine_ls_wR_factor_ref 0.1254
_reflns_number_gt 3288
_reflns_number_total 3821
_reflns_threshold_expression >2sigma(I)
_cod_data_source_file ic5b01064_si_008.cif
_cod_data_source_block i0594
_cod_depositor_comments 'Adding full bibliography for 4343389--4343397.cif.'
_cod_original_sg_symbol_H-M 'P 21/c'
_cod_database_code 4343396

loop_
_symmetry_equiv_pos_as_xyz
'x, y, z'
'-x, y+1/2, -z+1/2'
'-x, -y, -z'
'x, -y-1/2, z-1/2'

loop_
_atom_site_label
_atom_site_type_symbol
_atom_site_fract_x
_atom_site_fract_y
_atom_site_fract_z
_atom_site_U_iso_or_equiv
_atom_site_adp_type
_atom_site_occupancy
_atom_site_symmetry_multiplicity
_atom_site_calc_flag
_atom_site_refinement_flags
C1 C 0.29695(14) 0.2016(4) 0.92591(11) 0.0308(5) Uani 1 1 d .
H1 H 0.2859 0.0525 0.9103 0.037 Uiso 1 1 calc R
C2 C 0.38518(14) 0.1951(4) 0.96455(12) 0.0346(5) Uani 1 1 d .
H2A H 0.4280 0.2079 0.9360 0.041 Uiso 1 1 calc R
H2B H 0.3918 0.3173 0.9940 0.041 Uiso 1 1 calc R
C3 C 0.39732(14) -0.0059(4) 0.99983(12) 0.0380(6) Uani 1 1 d .
C4 C 0.15088(14) 0.1790(4) 0.93965(11) 0.0339(5) Uani 1 1 d .
C5 C 0.07667(15) 0.3082(4) 0.92545(12) 0.0410(6) Uani 1 1 d .
H5A H 0.0713 0.4549 0.9355 0.049 Uiso 1 1 calc R
C6 C 0.01246(16) 0.1743(5) 0.89347(13) 0.0484(7) Uani 1 1 d .
H6A H -0.0431 0.2174 0.8792 0.058 Uiso 1 1 calc R
C7 C 0.04559(16) -0.0321(5) 0.88679(12) 0.0460(7) Uani 1 1 d .
H7A H 0.0166 -0.1505 0.8666 0.055 Uiso 1 1 calc R
C8 C 0.13083(15) -0.0309(4) 0.91594(11) 0.0377(5) Uani 1 1 d .
H8A H 0.1677 -0.1497 0.9190 0.045 Uiso 1 1 calc R
C9 C 0.22514(14) 0.3051(4) 0.82319(11) 0.0321(5) Uani 1 1 d .
C10 C 0.15858(15) 0.4565(4) 0.80473(11) 0.0385(6) Uani 1 1 d .
H10A H 0.1561 0.5995 0.8192 0.046 Uiso 1 1 calc R
C11 C 0.09689(16) 0.3520(5) 0.76073(12) 0.0438(6) Uani 1 1 d .
H11A H 0.0468 0.4146 0.7407 0.053 Uiso 1 1 calc R
C12 C 0.12352(16) 0.1396(5) 0.75231(12) 0.0436(6) Uani 1 1 d .
H12A H 0.0940 0.0350 0.7261 0.052 Uiso 1 1 calc R
C13 C 0.20283(15) 0.1094(4) 0.79016(11) 0.0380(5) Uani 1 1 d .
H13A H 0.2350 -0.0181 0.7929 0.046 Uiso 1 1 calc R
C14 C 0.23631(14) 0.4519(4) 1.00102(11) 0.0340(5) Uani 1 1 d .
H14B H 0.1931 0.5481 0.9794 0.041 Uiso 1 1 calc R
H14A H 0.2913 0.5186 0.9987 0.041 Uiso 1 1 calc R
C15 C 0.22341(16) 0.4339(4) 1.07089(11) 0.0392(6) Uani 1 1 d .
C16 C 0.14023(19) 0.3252(5) 1.07903(13) 0.0511(7) Uani 1 1 d .
H16A H 0.1389 0.1814 1.0610 0.061 Uiso 1 1 calc R
H16B H 0.0939 0.4096 1.0576 0.061 Uiso 1 1 calc R
H16C H 0.1350 0.3156 1.1237 0.061 Uiso 1 1 calc R
C17 C 0.2244(2) 0.6626(5) 1.09671(15) 0.0550(8) Uani 1 1 d .
H17A H 0.1815 0.7477 1.0715 0.066 Uiso 1 1 calc R
H17B H 0.2793 0.7269 1.0949 0.066 Uiso 1 1 calc R
H17C H 0.2132 0.6594 1.1403 0.066 Uiso 1 1 calc R
C18 C 0.2954(2) 0.3062(5) 1.10736(13) 0.0559(8) Uani 1 1 d .
H18A H 0.3485 0.3759 1.1030 0.067 Uiso 1 1 calc R
H18B H 0.2955 0.1607 1.0906 0.067 Uiso 1 1 calc R
H18C H 0.2881 0.3008 1.1517 0.067 Uiso 1 1 calc R
C19 C 0.33515(13) 0.5490(4) 0.87308(11) 0.0319(5) Uani 1 1 d .
H19A H 0.3649 0.5689 0.9159 0.038 Uiso 1 1 calc R
H19B H 0.2900 0.6568 0.8666 0.038 Uiso 1 1 calc R
C20 C 0.39720(14) 0.5920(4) 0.82526(11) 0.0350(5) Uani 1 1 d .
C21 C 0.43142(17) 0.8197(4) 0.83813(14) 0.0433(6) Uani 1 1 d .
H21A H 0.4603 0.8281 0.8811 0.052 Uiso 1 1 calc R
H21B H 0.3852 0.9221 0.8329 0.052 Uiso 1 1 calc R
H21C H 0.4706 0.8539 0.8086 0.052 Uiso 1 1 calc R
C22 C 0.35375(18) 0.5779(5) 0.75725(12) 0.0479(7) Uani 1 1 d .
H22A H 0.3062 0.6763 0.7515 0.057 Uiso 1 1 calc R
H22B H 0.3340 0.4316 0.7484 0.057 Uiso 1 1 calc R
H22C H 0.3933 0.6167 0.7285 0.057 Uiso 1 1 calc R
C23 C 0.47023(16) 0.4343(5) 0.83498(14) 0.0462(6) Uani 1 1 d .
H23C H 0.5096 0.4673 0.8056 0.055 Uiso 1 1 calc R
H23B H 0.4492 0.2884 0.8276 0.055 Uiso 1 1 calc R
H23A H 0.4986 0.4463 0.8780 0.055 Uiso 1 1 calc R
N1 N 0.23254(11) 0.2454(3) 0.96713(9) 0.0307(4) Uani 1 1 d .
N2 N 0.29732(11) 0.3348(3) 0.86877(9) 0.0311(4) Uani 1 1 d .
N3 N 0.40839(14) -0.1678(4) 1.02484(12) 0.0498(6) Uani 1 1 d .
Fe1 Fe 0.114452(19) 0.19251(6) 0.845428(15) 0.03356(15) Uani 1 1 d .

loop_
_atom_site_aniso_label
_atom_site_aniso_U_11
_atom_site_aniso_U_22
_atom_site_aniso_U_33
_atom_site_aniso_U_23
_atom_site_aniso_U_13
_atom_site_aniso_U_12
C1 0.0219(11) 0.0374(12) 0.0315(12) 0.0023(9) -0.0019(9) -0.0007(9)
C2 0.0217(11) 0.0438(14) 0.0371(13) 0.0019(10) -0.0004(9) -0.0007(9)
C3 0.0209(11) 0.0519(15) 0.0391(13) 0.0029(12) -0.0036(9) -0.0020(10)
C4 0.0227(11) 0.0497(14) 0.0285(12) 0.0034(10) 0.0003(9) -0.0013(10)
C5 0.0290(13) 0.0569(16) 0.0367(14) 0.0024(11) 0.0038(10) 0.0039(11)
C6 0.0242(12) 0.081(2) 0.0390(15) 0.0034(13) 0.0006(10) -0.0015(12)
C7 0.0324(13) 0.0651(18) 0.0386(14) 0.0025(13) -0.0020(10) -0.0142(13)
C8 0.0311(12) 0.0464(13) 0.0341(13) 0.0049(11) -0.0007(9) -0.0071(11)
C9 0.0258(11) 0.0403(13) 0.0294(12) 0.0035(10) 0.0005(9) -0.0009(9)
C10 0.0326(12) 0.0454(13) 0.0359(13) 0.0059(11) -0.0012(10) 0.0032(11)
C11 0.0314(13) 0.0644(17) 0.0330(13) 0.0098(12) -0.0044(10) 0.0008(12)
C12 0.0363(13) 0.0634(17) 0.0293(12) -0.0036(12) -0.0019(10) -0.0097(13)
C13 0.0335(12) 0.0473(14) 0.0328(12) -0.0027(11) 0.0027(9) -0.0023(11)
C14 0.0297(11) 0.0371(12) 0.0349(12) 0.0019(10) 0.0031(9) -0.0002(10)
C15 0.0378(13) 0.0461(14) 0.0333(13) -0.0038(11) 0.0036(10) -0.0050(11)
C16 0.0528(17) 0.0656(18) 0.0365(15) -0.0077(13) 0.0124(12) -0.0162(14)
C17 0.0592(18) 0.0557(17) 0.0527(18) -0.0159(14) 0.0173(14) -0.0113(14)
C18 0.0585(19) 0.071(2) 0.0346(15) 0.0034(13) -0.0059(13) 0.0024(15)
C19 0.0266(11) 0.0340(11) 0.0345(12) -0.0010(9) 0.0021(9) -0.0003(9)
C20 0.0317(12) 0.0388(13) 0.0350(13) 0.0001(10) 0.0063(9) -0.0036(10)
C21 0.0396(14) 0.0418(14) 0.0504(16) -0.0012(11) 0.0132(12) -0.0047(11)
C22 0.0485(16) 0.0602(17) 0.0358(14) 0.0006(13) 0.0093(11) -0.0086(14)
C23 0.0369(13) 0.0460(14) 0.0582(17) 0.0035(13) 0.0156(12) 0.0003(12)
N1 0.0226(9) 0.0389(10) 0.0294(10) -0.0016(8) -0.0008(7) -0.0011(8)
N2 0.0250(10) 0.0372(10) 0.0299(10) 0.0016(8) 0.0000(8) -0.0025(8)
N3 0.0306(11) 0.0588(15) 0.0572(15) 0.0149(12) -0.0040(10) 0.0007(10)
Fe1 0.0237(2) 0.0464(3) 0.0291(2) 0.00187(14) -0.00158(14) -0.00169(13)

loop_
_atom_type_symbol
_atom_type_description
_atom_type_scat_dispersion_real
_atom_type_scat_dispersion_imag
_atom_type_scat_source
C C 0.0033 0.0016 'International Tables Vol C Tables 4.2.6.8 and 6.1.1.4'
H H 0.0000 0.0000 'International Tables Vol C Tables 4.2.6.8 and 6.1.1.4'
N N 0.0061 0.0033 'International Tables Vol C Tables 4.2.6.8 and 6.1.1.4'
Fe Fe 0.3463 0.8444 'International Tables Vol C Tables 4.2.6.8 and 6.1.1.4'

loop_
_geom_angle_atom_site_label_1
_geom_angle_atom_site_label_2
_geom_angle_atom_site_label_3
_geom_angle
N1 C1 N2 118.30(18)
N1 C1 C2 110.72(19)
N2 C1 C2 110.60(18)
N1 C1 H1 105.4
N2 C1 H1 105.4
C2 C1 H1 105.4
C3 C2 C1 110.40(19)
C3 C2 H2A 109.6
C1 C2 H2A 109.6
C3 C2 H2B 109.6
C1 C2 H2B 109.6
H2A C2 H2B 108.1
N3 C3 C2 176.5(3)
C8 C4 N1 124.4(2)
C8 C4 C5 107.2(2)
N1 C4 C5 128.2(2)
C8 C4 Fe1 70.21(13)
N1 C4 Fe1 121.68(17)
C5 C4 Fe1 69.28(14)
C6 C5 C4 107.6(2)
C6 C5 Fe1 70.60(16)
C4 C5 Fe1 69.18(14)
C6 C5 H5A 126.2
C4 C5 H5A 126.2
Fe1 C5 H5A 125.6
C7 C6 C5 108.8(2)
C7 C6 Fe1 70.10(16)
C5 C6 Fe1 68.46(15)
C7 C6 H6A 125.6
C5 C6 H6A 125.6
Fe1 C6 H6A 127.4
C6 C7 C8 107.8(2)
C6 C7 Fe1 69.94(16)
C8 C7 Fe1 69.10(14)
C6 C7 H7A 126.1
C8 C7 H7A 126.1
Fe1 C7 H7A 126.4
C4 C8 C7 108.6(2)
C4 C8 Fe1 68.86(14)
C7 C8 Fe1 70.15(15)
C4 C8 H8A 125.7
C7 C8 H8A 125.7
Fe1 C8 H8A 126.9
N2 C9 C13 125.2(2)
N2 C9 C10 127.6(2)
C13 C9 C10 107.1(2)
N2 C9 Fe1 122.94(16)
C13 C9 Fe1 69.68(14)
C10 C9 Fe1 69.32(14)
C11 C10 C9 107.9(2)
C11 C10 Fe1 70.32(15)
C9 C10 Fe1 69.13(14)
C11 C10 H10A 126.1
C9 C10 H10A 126.1
Fe1 C10 H10A 126.1
C12 C11 C10 108.4(2)
C12 C11 Fe1 69.63(15)
C10 C11 Fe1 68.73(14)
C12 C11 H11A 125.8
C10 C11 H11A 125.8
Fe1 C11 H11A 127.4
C11 C12 C13 108.4(2)
C11 C12 Fe1 70.19(15)
C13 C12 Fe1 69.17(14)
C11 C12 H12A 125.8
C13 C12 H12A 125.8
Fe1 C12 H12A 126.4
C12 C13 C9 108.3(2)
C12 C13 Fe1 69.87(15)
C9 C13 Fe1 69.16(14)
C12 C13 H13A 125.9
C9 C13 H13A 125.9
Fe1 C13 H13A 126.7
N1 C14 C15 114.38(19)
N1 C14 H14B 108.7
C15 C14 H14B 108.7
N1 C14 H14A 108.7
C15 C14 H14A 108.7
H14B C14 H14A 107.6
C17 C15 C18 109.2(2)
C17 C15 C16 109.7(2)
C18 C15 C16 109.0(2)
C17 C15 C14 106.7(2)
C18 C15 C14 109.9(2)
C16 C15 C14 112.2(2)
C15 C16 H16A 109.5
C15 C16 H16B 109.5
H16A C16 H16B 109.5
C15 C16 H16C 109.5
H16A C16 H16C 109.5
H16B C16 H16C 109.5
C15 C17 H17A 109.5
C15 C17 H17B 109.5
H17A C17 H17B 109.5
C15 C17 H17C 109.5
H17A C17 H17C 109.5
H17B C17 H17C 109.5
C15 C18 H18A 109.5
C15 C18 H18B 109.5
H18A C18 H18B 109.5
C15 C18 H18C 109.5
H18A C18 H18C 109.5
H18B C18 H18C 109.5
N2 C19 C20 114.58(19)
N2 C19 H19A 108.6
C20 C19 H19A 108.6
N2 C19 H19B 108.6
C20 C19 H19B 108.6
H19A C19 H19B 107.6
C23 C20 C22 109.7(2)
C23 C20 C21 108.6(2)
C22 C20 C21 109.4(2)
C23 C20 C19 110.7(2)
C22 C20 C19 111.56(19)
C21 C20 C19 106.8(2)
C20 C21 H21A 109.5
C20 C21 H21B 109.5
H21A C21 H21B 109.5
C20 C21 H21C 109.5
H21A C21 H21C 109.5
H21B C21 H21C 109.5
C20 C22 H22A 109.5
C20 C22 H22B 109.5
H22A C22 H22B 109.5
C20 C22 H22C 109.5
H22A C22 H22C 109.5
H22B C22 H22C 109.5
C20 C23 H23C 109.5
C20 C23 H23B 109.5
H23C C23 H23B 109.5
C20 C23 H23A 109.5
H23C C23 H23A 109.5
H23B C23 H23A 109.5
C4 N1 C14 115.47(19)
C4 N1 C1 112.48(18)
C14 N1 C1 118.07(18)
C9 N2 C19 117.05(18)
C9 N2 C1 113.60(18)
C19 N2 C1 120.43(18)
C4 Fe1 C5 41.54(10)
C4 Fe1 C9 95.95(10)
C5 Fe1 C9 116.70(10)
C4 Fe1 C10 112.96(10)
C5 Fe1 C10 103.77(11)
C9 Fe1 C10 41.55(9)
C4 Fe1 C13 115.98(10)
C5 Fe1 C13 153.50(10)
C9 Fe1 C13 41.17(10)
C10 Fe1 C13 69.14(11)
C4 Fe1 C8 40.94(10)
C5 Fe1 C8 68.90(11)
C9 Fe1 C8 112.28(9)
C10 Fe1 C8 148.15(9)
C13 Fe1 C8 103.09(11)
C4 Fe1 C12 156.25(11)
C5 Fe1 C12 161.93(11)
C9 Fe1 C12 69.26(10)
C10 Fe1 C12 68.70(11)
C13 Fe1 C12 40.96(10)
C8 Fe1 C12 126.29(11)
C4 Fe1 C11 152.48(11)
C5 Fe1 C11 123.68(11)
C9 Fe1 C11 69.25(10)
C10 Fe1 C11 40.95(10)
C13 Fe1 C11 68.44(11)
C8 Fe1 C11 165.99(11)
C12 Fe1 C11 40.18(11)
C4 Fe1 C6 69.00(10)
C5 Fe1 C6 40.94(11)
C9 Fe1 C6 157.27(11)
C10 Fe1 C6 127.49(12)
C13 Fe1 C6 160.91(12)
C8 Fe1 C6 67.92(11)
C12 Fe1 C6 130.29(11)
C11 Fe1 C6 116.46(11)
C4 Fe1 C7 69.07(10)
C5 Fe1 C7 68.67(11)
C9 Fe1 C7 151.23(10)
C10 Fe1 C7 166.84(11)
C13 Fe1 C7 122.48(12)
C8 Fe1 C7 40.75(9)
C12 Fe1 C7 115.10(11)
C11 Fe1 C7 133.72(10)
C6 Fe1 C7 39.96(12)

loop_
_geom_bond_atom_site_label_1
_geom_bond_atom_site_label_2
_geom_bond_distance
C1 N1 1.484(3)
C1 N2 1.487(3)
C1 C2 1.553(3)
C1 H1 1.0000
C2 C3 1.469(4)
C2 H2A 0.9900
C2 H2B 0.9900
C3 N3 1.150(3)
C4 C8 1.431(4)
C4 N1 1.434(3)
C4 C5 1.446(3)
C4 Fe1 2.037(2)
C5 C6 1.436(4)
C5 Fe1 2.039(3)
C5 H5A 0.9500
C6 C7 1.414(4)
C6 Fe1 2.067(3)
C6 H6A 0.9500
C7 C8 1.436(3)
C7 Fe1 2.069(3)
C7 H7A 0.9500
C8 Fe1 2.056(2)
C8 H8A 0.9500
C9 N2 1.433(3)
C9 C13 1.438(3)
C9 C10 1.449(3)
C9 Fe1 2.042(2)
C10 C11 1.438(4)
C10 Fe1 2.044(3)
C10 H10A 0.9500
C11 C12 1.417(4)
C11 Fe1 2.066(3)
C11 H11A 0.9500
C12 C13 1.437(3)
C12 Fe1 2.058(3)
C12 H12A 0.9500
C13 Fe1 2.049(3)
C13 H13A 0.9500
C14 N1 1.482(3)
C14 C15 1.552(3)
C14 H14B 0.9900
C14 H14A 0.9900
C15 C17 1.535(4)
C15 C18 1.538(4)
C15 C16 1.539(4)
C16 H16A 0.9800
C16 H16B 0.9800
C16 H16C 0.9800
C17 H17A 0.9800
C17 H17B 0.9800
C17 H17C 0.9800
C18 H18A 0.9800
C18 H18B 0.9800
C18 H18C 0.9800
C19 N2 1.472(3)
C19 C20 1.557(3)
C19 H19A 0.9900
C19 H19B 0.9900
C20 C23 1.532(4)
C20 C22 1.539(3)
C20 C21 1.541(3)
C21 H21A 0.9800
C21 H21B 0.9800
C21 H21C 0.9800
C22 H22A 0.9800
C22 H22B 0.9800
C22 H22C 0.9800
C23 H23C 0.9800
C23 H23B 0.9800
C23 H23A 0.9800
